data_4332594
loop_
_publ_author_name
'Gao, Hong-Ling'
'Yi, Long'
'Zhao, Bin'
'Zhao, Xiao-Qing'
'Cheng, Peng'
'Liao, Dai-Zheng'
'Yan, Shi-Ping'

_publ_section_title
;
 Synthesis and Characterization of Metal&#x2212;Organic Frameworks Based
 on 4-Hydroxypyridine-2,6-dicarboxylic Acid and Pyridine-2,6-dicarboxylic
 Acid Ligands
;
_journal_issue 15
_journal_name_full 'Inorganic Chemistry'
_journal_page_first 5980
_journal_page_last 5988
_journal_paper_doi 10.1021/ic060550j
_journal_volume 45
_journal_year 2006
_chemical_formula_sum 'C7 H6 N O5.5 Zn'
_chemical_formula_weight 257.50
_chemical_name_systematic
; 
 ? 
;
_space_group_IT_number 15
_symmetry_cell_setting monoclinic
_symmetry_space_group_name_Hall '-C 2yc'
_symmetry_space_group_name_H-M 'C 1 2/c 1'
_atom_sites_solution_hydrogens geom
_atom_sites_solution_primary direct
_atom_sites_solution_secondary difmap
_audit_creation_method SHELXL-97
_cell_angle_alpha 90.00
_cell_angle_beta 96.259(6)
_cell_angle_gamma 90.00
_cell_formula_units_Z 8
_cell_length_a 13.252(4)
_cell_length_b 9.769(3)
_cell_length_c 13.174(4)
_cell_measurement_reflns_used 899
_cell_measurement_temperature 293(2)
_cell_measurement_theta_max 26.40
_cell_measurement_theta_min 2.94
_cell_volume 1695.3(9)
_computing_cell_refinement 'Bruker SMART'
_computing_data_collection 'Bruker SMART'
_computing_data_reduction 'Bruker SAINT'
_computing_molecular_graphics 'Bruker SHELXTL'
_computing_publication_material 'Bruker SHELXTL'
_computing_structure_refinement 'SHELXL-97 (Sheldrick, 1997)'
_computing_structure_solution 'SHELXS-97 (Sheldrick, 1990)'
_diffrn_ambient_temperature 293(2)
_diffrn_measured_fraction_theta_full 0.999
_diffrn_measured_fraction_theta_max 0.999
_diffrn_measurement_device_type 'CCD area detector'
_diffrn_measurement_method 'phi and omega scans'
_diffrn_radiation_monochromator graphite
_diffrn_radiation_source 'fine-focus sealed tube'
_diffrn_radiation_type MoK\a
_diffrn_radiation_wavelength 0.71073
_diffrn_reflns_av_R_equivalents 0.0376
_diffrn_reflns_av_sigmaI/netI 0.0426
_diffrn_reflns_limit_h_max 15
_diffrn_reflns_limit_h_min -10
_diffrn_reflns_limit_k_max 11
_diffrn_reflns_limit_k_min -11
_diffrn_reflns_limit_l_max 15
_diffrn_reflns_limit_l_min -15
_diffrn_reflns_number 4272
_diffrn_reflns_theta_full 25.00
_diffrn_reflns_theta_max 25.00
_diffrn_reflns_theta_min 2.60
_exptl_absorpt_coefficient_mu 2.899
_exptl_absorpt_correction_T_max 1.000000
_exptl_absorpt_correction_T_min 0.595102
_exptl_absorpt_correction_type multi-scan
_exptl_absorpt_process_details SADABS
_exptl_crystal_density_diffrn 2.018
_exptl_crystal_density_meas ?
_exptl_crystal_density_method 'not measured'
_exptl_crystal_F_000 1032
_exptl_crystal_size_max 0.40
_exptl_crystal_size_mid 0.06
_exptl_crystal_size_min 0.06
_refine_diff_density_max 0.799
_refine_diff_density_min -1.066
_refine_diff_density_rms 0.204
_refine_ls_extinction_method none
_refine_ls_goodness_of_fit_ref 1.101
_refine_ls_hydrogen_treatment mixed
_refine_ls_matrix_type full
_refine_ls_number_parameters 132
_refine_ls_number_reflns 1496
_refine_ls_number_restraints 0
_refine_ls_restrained_S_all 1.101
_refine_ls_R_factor_all 0.0709
_refine_ls_R_factor_gt 0.0588
_refine_ls_shift/su_max 0.001
_refine_ls_shift/su_mean 0.000
_refine_ls_structure_factor_coef Fsqd
_refine_ls_weighting_details 'calc w=1/[\s^2^(Fo^2^)+(0.1027P)^2^+25.0146P] where P=(Fo^2^+2Fc^2^)/3'
_refine_ls_weighting_scheme calc
_refine_ls_wR_factor_gt 0.1725
_refine_ls_wR_factor_ref 0.1831
_reflns_number_gt 1250
_reflns_number_total 1496
_reflns_threshold_expression >2sigma(I)
_cod_data_source_file ic060550jsup2.cif
_cod_data_source_block 040623a
_cod_depositor_comments
;
The following automatic conversions were performed:

'_symmetry_cell_setting' value 'Monoclinic' changed to 'monoclinic'
according to /home/saulius/struct/CIF-dictionaries/cif_core.dic
dictionary named 'cif_core.dic' version 2.4.2 from
2011-04-26.

'_exptl_absorpt_correction_type' value 'MULTI-SCAN'
changed to 'multi-scan' according to
/home/saulius/struct/CIF-dictionaries/cif_core.dic dictionary named
'cif_core.dic' version 2.4.2 from 2011-04-26.

Automatic conversion script
Id: cif_fix_values 1891 2012-01-12 08:04:46Z andrius 

The following automatic conversions were performed:

'_exptl_crystal_density_meas' value 'NONE' was changed to '?' - the
value is perceived as not measured.

Automatic conversion script
Id: cif_fix_values 3008 2015-01-20 13:52:24Z robertas 
;
_cod_original_cell_volume 1695.3(10)
_cod_original_sg_symbol_H-M C2/c
_cod_original_formula_sum 'C7 H6 N O5.50 Zn'
_cod_database_code 4332594

loop_
_symmetry_equiv_pos_as_xyz
'x, y, z'
'-x, y, -z+1/2'
'x+1/2, y+1/2, z'
'-x+1/2, y+1/2, -z+1/2'
'-x, -y, -z'
'x, -y, z-1/2'
'-x+1/2, -y+1/2, -z'
'x+1/2, -y+1/2, z-1/2'

loop_
_atom_site_label
_atom_site_type_symbol
_atom_site_fract_x
_atom_site_fract_y
_atom_site_fract_z
_atom_site_U_iso_or_equiv
_atom_site_adp_type
_atom_site_occupancy
_atom_site_symmetry_multiplicity
_atom_site_calc_flag
_atom_site_refinement_flags
Zn1 Zn 0.45368(6) 0.01946(9) 0.12666(6) 0.0230(4) Uani 1 1 d .
O1 O 0.4019(3) 0.0889(4) 0.2963(3) 0.0111(9) Uani 1 1 d .
O2 O 0.3368(4) 0.2545(5) 0.3861(3) 0.0190(11) Uani 1 1 d .
O3 O 0.4580(3) 0.1172(4) -0.0291(3) 0.0101(9) Uani 1 1 d .
O4 O 0.3994(5) 0.2897(5) -0.1323(4) 0.0291(14) Uani 1 1 d .
O5 O 0.3284(4) -0.1036(5) 0.0652(4) 0.0230(12) Uani 1 1 d .
H5C H 0.3479 -0.1597 0.0226 0.028 Uiso 1 1 d R
H5D H 0.2772 -0.1246 0.0950 0.028 Uiso 1 1 d R
O6 O 0.5000 -0.1385(6) 0.2500 0.0099(12) Uani 1 2 d S
H6C H 0.5363 -0.2002 0.2266 0.012 Uiso 1 1 d R
N1 N 0.3892(4) 0.2372(5) 0.1298(4) 0.0079(10) Uani 1 1 d .
C1 C 0.3673(4) 0.2090(6) 0.3069(5) 0.0098(13) Uani 1 1 d .
C2 C 0.3662(5) 0.3000(6) 0.2148(5) 0.0100(13) Uani 1 1 d .
C3 C 0.3495(5) 0.4403(7) 0.2190(5) 0.0193(15) Uani 1 1 d .
H3 H 0.3342 0.4813 0.2791 0.023 Uiso 1 1 calc R
C4 C 0.3562(7) 0.5173(7) 0.1327(6) 0.0282(18) Uani 1 1 d .
H4 H 0.3471 0.6117 0.1342 0.034 Uiso 1 1 calc R
C5 C 0.3764(6) 0.4533(7) 0.0439(5) 0.0225(16) Uani 1 1 d .
H5 H 0.3794 0.5031 -0.0158 0.027 Uiso 1 1 calc R
C6 C 0.3921(5) 0.3122(6) 0.0456(5) 0.0131(13) Uani 1 1 d .
C7 C 0.4180(5) 0.2342(6) -0.0472(5) 0.0125(13) Uani 1 1 d .

loop_
_atom_site_aniso_label
_atom_site_aniso_U_11
_atom_site_aniso_U_22
_atom_site_aniso_U_33
_atom_site_aniso_U_23
_atom_site_aniso_U_13
_atom_site_aniso_U_12
Zn1 0.0274(6) 0.0205(5) 0.0214(6) -0.0001(3) 0.0046(4) -0.0011(3)
O1 0.010(2) 0.010(2) 0.014(2) 0.0013(17) 0.0035(17) 0.0037(17)
O2 0.029(3) 0.022(3) 0.008(2) 0.0021(19) 0.0092(19) 0.017(2)
O3 0.019(2) 0.008(2) 0.004(2) 0.0012(16) 0.0051(16) 0.0061(18)
O4 0.058(4) 0.022(3) 0.010(2) 0.007(2) 0.014(2) 0.026(3)
O5 0.018(2) 0.033(3) 0.019(3) -0.014(2) 0.0078(19) -0.017(2)
O6 0.020(3) 0.003(3) 0.008(3) 0.000 0.009(2) 0.000
N1 0.009(2) 0.007(2) 0.009(3) 0.001(2) 0.0054(19) 0.0040(19)
C1 0.006(3) 0.014(3) 0.010(3) 0.001(2) 0.001(2) 0.002(2)
C2 0.011(3) 0.011(3) 0.008(3) -0.001(2) 0.003(2) 0.006(2)
C3 0.032(4) 0.008(3) 0.019(4) -0.003(3) 0.009(3) 0.012(3)
C4 0.050(5) 0.014(3) 0.022(4) 0.000(3) 0.011(4) 0.014(3)
C5 0.041(4) 0.013(3) 0.015(4) 0.007(3) 0.008(3) 0.015(3)
C6 0.017(3) 0.010(3) 0.012(3) 0.002(3) 0.005(3) 0.010(3)
C7 0.019(3) 0.012(3) 0.008(3) 0.003(2) 0.007(2) 0.004(3)

loop_
_atom_type_symbol
_atom_type_description
_atom_type_scat_dispersion_real
_atom_type_scat_dispersion_imag
_atom_type_scat_source
C C 0.0033 0.0016 'International Tables Vol C Tables 4.2.6.8 and 6.1.1.4'
H H 0.0000 0.0000 'International Tables Vol C Tables 4.2.6.8 and 6.1.1.4'
N N 0.0061 0.0033 'International Tables Vol C Tables 4.2.6.8 and 6.1.1.4'
O O 0.0106 0.0060 'International Tables Vol C Tables 4.2.6.8 and 6.1.1.4'
Zn Zn 0.2839 1.4301 'International Tables Vol C Tables 4.2.6.8 and 6.1.1.4'

loop_
_geom_angle_atom_site_label_1
_geom_angle_atom_site_label_2
_geom_angle_atom_site_label_3
_geom_angle
_geom_angle_site_symmetry_1
_geom_angle_site_symmetry_3
O5 Zn1 O1 163.82(18) . 2_655
O5 Zn1 O3 83.19(18) . 5_655
O1 Zn1 O3 88.04(16) 2_655 5_655
O5 Zn1 O3 89.39(18) . .
O1 Zn1 O3 100.53(16) 2_655 .
O3 Zn1 O3 70.68(16) 5_655 .
O5 Zn1 O6 91.54(17) . .
O1 Zn1 O6 73.93(14) 2_655 .
O3 Zn1 O6 83.67(13) 5_655 .
O3 Zn1 O6 154.04(13) . .
O5 Zn1 N1 104.63(19) . .
O1 Zn1 N1 90.77(17) 2_655 .
O3 Zn1 N1 140.62(16) 5_655 .
O3 Zn1 N1 70.89(16) . .
O6 Zn1 N1 133.45(16) . .
C1 O1 Zn1 123.1(4) . 2_655
C7 O3 Zn1 130.9(4) . 5_655
C7 O3 Zn1 119.7(4) . .
Zn1 O3 Zn1 109.32(17) 5_655 .
Zn1 O5 H5C 109.6 . .
Zn1 O5 H5D 126.2 . .
H5C O5 H5D 118.1 . .
Zn1 O6 Zn1 94.6(2) 2_655 .
Zn1 O6 H6C 128.4 2_655 .
Zn1 O6 H6C 109.9 . .
C6 N1 C2 118.2(5) . .
C6 N1 Zn1 116.7(4) . .
C2 N1 Zn1 123.9(4) . .
O2 C1 O1 125.1(6) . .
O2 C1 C2 119.4(5) . .
O1 C1 C2 115.4(5) . .
N1 C2 C3 122.4(6) . .
N1 C2 C1 114.8(5) . .
C3 C2 C1 122.6(6) . .
C4 C3 C2 118.9(6) . .
C4 C3 H3 120.6 . .
C2 C3 H3 120.6 . .
C3 C4 C5 119.3(6) . .
C3 C4 H4 120.4 . .
C5 C4 H4 120.4 . .
C4 C5 C6 118.5(6) . .
C4 C5 H5 120.7 . .
C6 C5 H5 120.7 . .
N1 C6 C5 122.6(6) . .
N1 C6 C7 115.2(5) . .
C5 C6 C7 122.2(6) . .
O4 C7 O3 126.7(6) . .
O4 C7 C6 118.0(6) . .
O3 C7 C6 115.4(5) . .

loop_
_geom_bond_atom_site_label_1
_geom_bond_atom_site_label_2
_geom_bond_distance
_geom_bond_site_symmetry_2
Zn1 O5 2.136(5) .
Zn1 O1 2.175(4) 2_655
Zn1 O3 2.265(4) 5_655
Zn1 O3 2.270(4) .
Zn1 O6 2.276(4) .
Zn1 N1 2.294(5) .
O1 C1 1.273(8) .
O1 Zn1 2.174(4) 2_655
O2 C1 1.243(8) .
O3 C7 1.272(7) .
O3 Zn1 2.265(4) 5_655
O4 C7 1.246(8) .
O5 H5C 0.8451 .
O5 H5D 0.8459 .
O6 Zn1 2.276(4) 2_655
O6 H6C 0.8494 .
N1 C6 1.333(8) .
N1 C2 1.341(8) .
C1 C2 1.503(8) .
C2 C3 1.390(9) .
C3 C4 1.373(10) .
C3 H3 0.9300 .
C4 C5 1.379(10) .
C4 H4 0.9300 .
C5 C6 1.393(9) .
C5 H5 0.9300 .
C6 C7 1.511(8) .

loop_
_geom_torsion_atom_site_label_1
_geom_torsion_atom_site_label_2
_geom_torsion_atom_site_label_3
_geom_torsion_atom_site_label_4
_geom_torsion
_geom_torsion_site_symmetry_1
_geom_torsion_site_symmetry_4
O5 Zn1 O3 C7 99.9(5) . .
O1 Zn1 O3 C7 -93.0(4) 2_655 .
O3 Zn1 O3 C7 -177.2(5) 5_655 .
O6 Zn1 O3 C7 -167.9(4) . .
N1 Zn1 O3 C7 -5.9(4) . .
O5 Zn1 O3 Zn1 -83.0(2) . 5_655
O1 Zn1 O3 Zn1 84.1(2) 2_655 5_655
O3 Zn1 O3 Zn1 0.0 5_655 5_655
O6 Zn1 O3 Zn1 9.3(4) . 5_655
N1 Zn1 O3 Zn1 171.3(2) . 5_655
O5 Zn1 O6 Zn1 -142.25(14) . 2_655
O1 Zn1 O6 Zn1 45.00(12) 2_655 2_655
O3 Zn1 O6 Zn1 134.78(12) 5_655 2_655
O3 Zn1 O6 Zn1 126.0(3) . 2_655
N1 Zn1 O6 Zn1 -30.31(18) . 2_655
O5 Zn1 N1 C6 -88.2(5) . .
O1 Zn1 N1 C6 96.8(4) 2_655 .
O3 Zn1 N1 C6 9.0(6) 5_655 .
O3 Zn1 N1 C6 -4.1(4) . .
O6 Zn1 N1 C6 165.2(4) . .
O5 Zn1 N1 C2 104.1(5) . .
O1 Zn1 N1 C2 -70.9(5) 2_655 .
O3 Zn1 N1 C2 -158.8(4) 5_655 .
O3 Zn1 N1 C2 -171.8(5) . .
O6 Zn1 N1 C2 -2.5(6) . .
Zn1 O1 C1 O2 -69.2(7) 2_655 .
Zn1 O1 C1 C2 109.9(5) 2_655 .
C6 N1 C2 C3 -2.6(9) . .
Zn1 N1 C2 C3 164.9(5) . .
C6 N1 C2 C1 -178.3(5) . .
Zn1 N1 C2 C1 -10.8(7) . .
O2 C1 C2 N1 -172.5(5) . .
O1 C1 C2 N1 8.3(8) . .
O2 C1 C2 C3 11.8(10) . .
O1 C1 C2 C3 -167.3(6) . .
N1 C2 C3 C4 0.5(11) . .
C1 C2 C3 C4 175.9(6) . .
C2 C3 C4 C5 1.7(12) . .
C3 C4 C5 C6 -1.7(12) . .
C2 N1 C6 C5 2.6(10) . .
Zn1 N1 C6 C5 -165.8(6) . .
C2 N1 C6 C7 -179.7(5) . .
Zn1 N1 C6 C7 11.9(7) . .
C4 C5 C6 N1 -0.5(11) . .
C4 C5 C6 C7 -178.0(7) . .
Zn1 O3 C7 O4 16.5(10) 5_655 .
Zn1 O3 C7 O4 -167.0(6) . .
Zn1 O3 C7 C6 -162.7(4) 5_655 .
Zn1 O3 C7 C6 13.7(7) . .
N1 C6 C7 O4 163.8(6) . .
C5 C6 C7 O4 -18.5(10) . .
N1 C6 C7 O3 -16.9(8) . .
C5 C6 C7 O3 160.8(7) . .
